data_7251220
loop_
_publ_author_name
'Saha, Subhajit'
'Bag, Soumya Ranjan'
'Akhir, Abdul'
'Saxena, Deepanshi'
'Maitra, Rahul'
'Chopra, Sidharth'
'Jana, Chandan K.'

_publ_section_title
;
 Metal-free stereoselective C(sp3)--H indolation of N-heterocycles to
 potent antimicrobial non-canonical tryp--pro hybrids
;
_journal_issue 1
_journal_name_full 'Green Chemistry'
_journal_page_first 365
_journal_page_last 374
_journal_paper_doi 10.1039/D5GC04622J
_journal_volume 28
_journal_year 2026
_chemical_absolute_configuration 2S,5R
_chemical_formula_moiety 'C27 H26 N2 O'
_chemical_formula_sum 'C27 H26 N2 O'
_chemical_formula_weight 394.50
_space_group_crystal_system tetragonal
_space_group_IT_number 78
_space_group_name_Hall 'P 4cw'
_space_group_name_H-M_alt 'P 43'
_atom_sites_solution_hydrogens geom
_atom_sites_solution_primary dual
_audit_creation_date 2025-01-23
_audit_creation_method
;
Olex2 1.5
(compiled 2023.03.06 svn.rbb2c1857 for OlexSys, GUI svn.r6748)
;
_audit_update_record
;
2025-01-29 deposited with the CCDC.	2025-11-04 downloaded from the CCDC.
;
_cell_angle_alpha 90
_cell_angle_beta 90
_cell_angle_gamma 90
_cell_formula_units_Z 4
_cell_length_a 13.5803(14)
_cell_length_b 13.5803(14)
_cell_length_c 11.6172(17)
_cell_measurement_reflns_used 9963
_cell_measurement_temperature 295(2)
_cell_measurement_theta_max 24.66
_cell_measurement_theta_min 3.00
_cell_volume 2142.5(4)
_computing_cell_refinement 'SAINT V8.40B (?, 2016)'
_computing_data_reduction 'SAINT V8.40B (?, 2016)'
_computing_molecular_graphics 'Olex2 1.5 (Dolomanov et al., 2009)'
_computing_publication_material 'Olex2 1.5 (Dolomanov et al., 2009)'
_computing_structure_refinement 'XL  (Sheldrick, 2008)'
_computing_structure_solution 'SHELXT 2018/2 (Sheldrick, 2018)'
_diffrn_ambient_temperature 295.00
_diffrn_measured_fraction_theta_full 0.990
_diffrn_measured_fraction_theta_max 0.990
_diffrn_measurement_device_type 'Bruker APEX-II CCD'
_diffrn_measurement_method '\f and \w scans'
_diffrn_radiation_type MoK\a
_diffrn_radiation_wavelength 0.71073
_diffrn_reflns_av_R_equivalents 0.0349
_diffrn_reflns_av_unetI/netI 0.0159
_diffrn_reflns_Laue_measured_fraction_full 0.990
_diffrn_reflns_Laue_measured_fraction_max 0.990
_diffrn_reflns_limit_h_max 16
_diffrn_reflns_limit_h_min -16
_diffrn_reflns_limit_k_max 16
_diffrn_reflns_limit_k_min -16
_diffrn_reflns_limit_l_max 13
_diffrn_reflns_limit_l_min -13
_diffrn_reflns_number 50204
_diffrn_reflns_point_group_measured_fraction_full 0.992
_diffrn_reflns_point_group_measured_fraction_max 0.992
_diffrn_reflns_theta_full 24.997
_diffrn_reflns_theta_max 24.997
_diffrn_reflns_theta_min 3.000
_diffrn_source_current 1.4
_diffrn_source_power 0.07
_diffrn_source_voltage 50.0
_diffrn_standards_number 0
_exptl_absorpt_coefficient_mu 0.074
_exptl_absorpt_correction_T_max 0.7452
_exptl_absorpt_correction_T_min 0.7152
_exptl_absorpt_correction_type multi-scan
_exptl_absorpt_process_details
;
SADABS-2016/2 (Bruker,2016/2) was used for absorption correction.
wR2(int) was 0.1397 before and 0.0501 after correction.
The Ratio of minimum to maximum transmission is 0.9597.
The \l/2 correction factor is Not present.
;
_exptl_crystal_colour yellow
_exptl_crystal_density_diffrn 1.223
_exptl_crystal_description needle
_exptl_crystal_F_000 840
_exptl_crystal_size_max 0.20
_exptl_crystal_size_mid 0.16
_exptl_crystal_size_min 0.14
_refine_diff_density_max 0.451
_refine_diff_density_min -0.265
_refine_diff_density_rms 0.035
_refine_ls_abs_structure_details
;
 Flack x determined using 1481 quotients [(I+)-(I-)]/[(I+)+(I-)]
 (Parsons, Flack and Wagner, Acta Cryst. B69 (2013) 249-259).
;
_refine_ls_abs_structure_Flack -0.1(4)
_refine_ls_extinction_method none
_refine_ls_goodness_of_fit_ref 1.093
_refine_ls_hydrogen_treatment constr
_refine_ls_matrix_type full
_refine_ls_number_parameters 273
_refine_ls_number_reflns 3730
_refine_ls_number_restraints 1
_refine_ls_restrained_S_all 1.093
_refine_ls_R_factor_all 0.0574
_refine_ls_R_factor_gt 0.0498
_refine_ls_shift/su_max 0.000
_refine_ls_shift/su_mean 0.000
_refine_ls_structure_factor_coef Fsqd
_refine_ls_weighting_details 'w=1/[\s^2^(Fo^2^)+(0.0847P)^2^+0.3970P] where P=(Fo^2^+2Fc^2^)/3'
_refine_ls_weighting_scheme calc
_refine_ls_wR_factor_gt 0.1358
_refine_ls_wR_factor_ref 0.1467
_reflns_Friedel_coverage 0.899
_reflns_Friedel_fraction_full 0.993
_reflns_Friedel_fraction_max 0.993
_reflns_number_gt 3348
_reflns_number_total 3730
_reflns_threshold_expression 'I > 2\s(I)'
_cod_data_source_file d5gc04622j2.cif
_cod_data_source_block ckj_1_0ma_a
_cod_depositor_comments 'Adding full bibliography for 7251220--7251223.cif.'
_cod_original_cell_volume 2142.5(5)
_cod_database_code 7251220
_shelx_shelxl_version_number 2019/1
_shelx_space_group_comment
;
The symmetry employed for this shelxl refinement is uniquely defined
by the following loop, which should always be used as a source of
symmetry information in preference to the above space-group names.
They are only intended as comments.
;
_olex2_refinement_description
;
1. Fixed Uiso
 At 1.2 times of:
  All C(H) groups, All C(H,H) groups, All N(H) groups
 At 1.5 times of:
  All C(H,H,H) groups, All O(H) groups
2.a Ternary CH refined with riding coordinates:
 C5(H5), C15(H15), C2(H2a)
2.b Secondary CH2 refined with riding coordinates:
 C4(H4a,H4b), C3(H3a,H3b), C1(H1a,H1b)
2.c Aromatic/amide H refined with riding coordinates:
 N2(H2), C8(H8), C17(H17), C18(H18), C11(H11), C9(H9), C10(H10), C19(H19),
 C20(H20), C26(H26), C23(H23), C25(H25), C24(H24)
2.d Idealised Me refined as rotating group:
 C14(H14a,H14b,H14c)
2.e Idealised tetrahedral OH refined as rotating group:
 O1(H1)
;
_olex2_submission_special_instructions 'No special instructions were received'

loop_
_space_group_symop_operation_xyz
'x, y, z'
'-y, x, z+3/4'
'-x, -y, z+1/2'
'y, -x, z+1/4'

loop_
_atom_site_label
_atom_site_type_symbol
_atom_site_fract_x
_atom_site_fract_y
_atom_site_fract_z
_atom_site_U_iso_or_equiv
_atom_site_adp_type
_atom_site_occupancy
_atom_site_site_symmetry_order
_atom_site_calc_flag
_atom_site_refinement_flags_posn
_atom_site_refinement_flags_adp
_atom_site_refinement_flags_occupancy
_atom_site_disorder_assembly
_atom_site_disorder_group
N1 N 0.89719(19) 0.43674(19) 0.5101(3) 0.0493(6) Uani 1 1 d . . . . .
N2 N 0.6068(2) 0.6052(2) 0.4908(3) 0.0611(8) Uani 1 1 d . . . . .
H2 H 0.547445 0.616400 0.468535 0.073 Uiso 1 1 calc R U . . .
C5 C 0.8638(3) 0.5234(2) 0.4428(3) 0.0515(8) Uani 1 1 d . . . . .
H5 H 0.856921 0.504025 0.361918 0.062 Uiso 1 1 calc R U . . .
O1 O 1.1551(3) 0.3935(4) 0.6029(5) 0.1160(14) Uani 1 1 d . . . . .
H1 H 1.168385 0.334566 0.602701 0.174 Uiso 1 1 calc R U . . .
C7 C 0.7417(2) 0.5926(2) 0.6006(3) 0.0484(7) Uani 1 1 d . . . . .
C15 C 0.8362(2) 0.3502(2) 0.4959(4) 0.0562(8) Uani 1 1 d . . . . .
H15 H 0.768167 0.373574 0.489323 0.067 Uiso 1 1 calc R U . . .
C6 C 0.7659(2) 0.5600(2) 0.4856(3) 0.0491(7) Uani 1 1 d . . . . .
C12 C 0.6416(3) 0.6204(2) 0.5991(3) 0.0543(8) Uani 1 1 d . . . . .
C13 C 0.6814(3) 0.5689(2) 0.4219(3) 0.0573(9) Uani 1 1 d . . . . .
C8 C 0.7939(3) 0.6012(3) 0.7026(3) 0.0614(9) Uani 1 1 d . . . . .
H8 H 0.859571 0.581891 0.706348 0.074 Uiso 1 1 calc R U . . .
C4 C 0.9512(3) 0.5920(3) 0.4541(4) 0.0633(10) Uani 1 1 d . . . . .
H4A H 0.952070 0.624220 0.528622 0.076 Uiso 1 1 calc R U . . .
H4B H 0.951050 0.641691 0.394046 0.076 Uiso 1 1 calc R U . . .
C21 C 0.8463(3) 0.1816(3) 0.5569(5) 0.0706(12) Uani 1 1 d . . . . .
C2 C 1.0044(3) 0.4251(2) 0.4936(4) 0.0555(8) Uani 1 1 d . . . . .
H2A H 1.017540 0.370583 0.440501 0.067 Uiso 1 1 calc R U . . .
C17 C 0.8324(3) 0.2980(4) 0.7125(4) 0.0746(12) Uani 1 1 d . . . . .
H17 H 0.828143 0.362692 0.738262 0.090 Uiso 1 1 calc R U . . .
C16 C 0.8383(2) 0.2784(3) 0.5966(4) 0.0629(10) Uani 1 1 d . . . . .
C27 C 0.8543(3) 0.2823(3) 0.3926(4) 0.0623(10) Uani 1 1 d . . . . .
C18 C 0.8327(3) 0.2205(5) 0.7911(6) 0.0971(18) Uani 1 1 d . . . . .
H18 H 0.828194 0.232796 0.869688 0.116 Uiso 1 1 calc R U . . .
C11 C 0.5946(3) 0.6582(3) 0.6973(4) 0.0719(11) Uani 1 1 d . . . . .
H11 H 0.528559 0.676194 0.695399 0.086 Uiso 1 1 calc R U . . .
C22 C 0.8563(3) 0.1840(3) 0.4309(6) 0.0763(13) Uani 1 1 d . . . . .
C9 C 0.7473(4) 0.6388(3) 0.7984(4) 0.0756(12) Uani 1 1 d . . . . .
H9 H 0.782372 0.645090 0.866777 0.091 Uiso 1 1 calc R U . . .
C10 C 0.6486(4) 0.6676(4) 0.7951(4) 0.0811(13) Uani 1 1 d . . . . .
H10 H 0.619488 0.693618 0.860878 0.097 Uiso 1 1 calc R U . . .
C19 C 0.8397(3) 0.1251(5) 0.7507(8) 0.108(2) Uani 1 1 d . . . . .
H19 H 0.839578 0.073419 0.803261 0.130 Uiso 1 1 calc R U . . .
C3 C 1.0382(3) 0.5218(3) 0.4407(4) 0.0739(12) Uani 1 1 d . . . . .
H3A H 1.054611 0.512937 0.360097 0.089 Uiso 1 1 calc R U . . .
H3B H 1.095627 0.546891 0.480756 0.089 Uiso 1 1 calc R U . . .
C14 C 0.6594(4) 0.5437(4) 0.2998(4) 0.0821(13) Uani 1 1 d . . . . .
H14A H 0.655881 0.473443 0.291553 0.123 Uiso 1 1 calc R U . . .
H14B H 0.710582 0.569023 0.251093 0.123 Uiso 1 1 calc R U . . .
H14C H 0.597507 0.572353 0.277973 0.123 Uiso 1 1 calc R U . . .
C1 C 1.0547(3) 0.4055(5) 0.6104(6) 0.102(2) Uani 1 1 d . . . . .
H1A H 1.040762 0.460069 0.661753 0.122 Uiso 1 1 calc R U . . .
H1B H 1.026267 0.346635 0.644236 0.122 Uiso 1 1 calc R U . . .
C20 C 0.8470(3) 0.1037(4) 0.6339(7) 0.097(2) Uani 1 1 d . . . . .
H20 H 0.852148 0.039048 0.608291 0.116 Uiso 1 1 calc R U . . .
C26 C 0.8640(4) 0.3036(4) 0.2773(5) 0.0862(14) Uani 1 1 d . . . . .
H26 H 0.862750 0.368532 0.251827 0.103 Uiso 1 1 calc R U . . .
C23 C 0.8673(4) 0.1083(4) 0.3505(8) 0.106(2) Uani 1 1 d . . . . .
H23 H 0.866908 0.042912 0.374123 0.128 Uiso 1 1 calc R U . . .
C25 C 0.8759(5) 0.2261(5) 0.1990(6) 0.1054(19) Uani 1 1 d . . . . .
H25 H 0.881846 0.240002 0.120910 0.126 Uiso 1 1 calc R U . . .
C24 C 0.8788(5) 0.1317(5) 0.2349(8) 0.117(3) Uani 1 1 d . . . . .
H24 H 0.888711 0.081637 0.181529 0.141 Uiso 1 1 calc R U . . .

loop_
_atom_site_aniso_label
_atom_site_aniso_U_11
_atom_site_aniso_U_22
_atom_site_aniso_U_33
_atom_site_aniso_U_23
_atom_site_aniso_U_13
_atom_site_aniso_U_12
N1 0.0471(15) 0.0373(13) 0.0635(16) -0.0007(12) -0.0004(12) 0.0079(11)
N2 0.0490(16) 0.0521(16) 0.082(2) -0.0024(15) -0.0077(15) 0.0100(13)
C5 0.059(2) 0.0431(17) 0.0523(16) -0.0012(14) 0.0023(15) 0.0116(14)
O1 0.073(2) 0.133(4) 0.142(4) 0.032(3) -0.018(2) -0.003(2)
C7 0.0519(18) 0.0377(16) 0.0557(18) 0.0043(13) 0.0036(15) 0.0082(13)
C15 0.0451(17) 0.0426(17) 0.081(2) -0.0006(16) -0.0037(17) 0.0073(13)
C6 0.0529(18) 0.0375(15) 0.0569(18) 0.0019(13) -0.0001(15) 0.0112(13)
C12 0.0555(19) 0.0406(17) 0.067(2) 0.0016(15) 0.0039(17) 0.0085(14)
C13 0.064(2) 0.0427(17) 0.066(2) -0.0019(15) -0.0079(17) 0.0104(15)
C8 0.068(2) 0.061(2) 0.0555(19) 0.0022(16) -0.0017(17) 0.0135(18)
C4 0.066(2) 0.0477(19) 0.076(2) 0.0053(17) 0.0129(18) 0.0050(17)
C21 0.0384(18) 0.048(2) 0.126(4) 0.014(2) -0.008(2) -0.0048(15)
C2 0.0479(18) 0.0445(17) 0.074(2) -0.0105(16) -0.0004(16) 0.0068(13)
C17 0.048(2) 0.084(3) 0.092(3) 0.025(2) 0.0076(19) 0.0016(19)
C16 0.0350(17) 0.055(2) 0.098(3) 0.016(2) 0.0006(17) 0.0023(14)
C27 0.0497(19) 0.0496(19) 0.088(3) -0.0151(18) -0.0122(18) 0.0048(14)
C18 0.049(2) 0.122(5) 0.120(4) 0.055(4) 0.006(2) -0.005(3)
C11 0.063(2) 0.062(2) 0.091(3) 0.002(2) 0.023(2) 0.0113(18)
C22 0.0443(19) 0.044(2) 0.141(4) -0.012(2) -0.019(2) 0.0010(15)
C9 0.093(3) 0.078(3) 0.056(2) -0.004(2) 0.001(2) 0.017(2)
C10 0.095(3) 0.083(3) 0.066(2) -0.007(2) 0.023(2) 0.014(2)
C19 0.050(2) 0.101(4) 0.174(7) 0.070(5) 0.002(3) -0.010(2)
C3 0.063(2) 0.071(3) 0.088(3) 0.014(2) 0.019(2) 0.0054(19)
C14 0.095(3) 0.079(3) 0.072(3) -0.012(2) -0.021(2) 0.022(2)
C1 0.046(2) 0.113(4) 0.147(5) 0.065(4) -0.025(3) -0.016(2)
C20 0.050(2) 0.059(3) 0.181(7) 0.032(3) -0.005(3) -0.0074(19)
C26 0.092(3) 0.069(3) 0.097(4) -0.027(3) -0.015(3) 0.008(2)
C23 0.083(3) 0.050(2) 0.186(7) -0.035(4) -0.031(4) -0.001(2)
C25 0.112(4) 0.098(4) 0.107(4) -0.050(3) -0.020(3) 0.009(3)
C24 0.106(4) 0.087(4) 0.160(7) -0.071(5) -0.028(4) 0.012(3)

loop_
_atom_type_symbol
_atom_type_description
_atom_type_scat_dispersion_real
_atom_type_scat_dispersion_imag
_atom_type_scat_source
C C 0.0033 0.0016 'International Tables Vol C Tables 4.2.6.8 and 6.1.1.4'
H H 0.0000 0.0000 'International Tables Vol C Tables 4.2.6.8 and 6.1.1.4'
N N 0.0061 0.0033 'International Tables Vol C Tables 4.2.6.8 and 6.1.1.4'
O O 0.0106 0.0060 'International Tables Vol C Tables 4.2.6.8 and 6.1.1.4'

loop_
_geom_angle_atom_site_label_1
_geom_angle_atom_site_label_2
_geom_angle_atom_site_label_3
_geom_angle
_geom_angle_site_symmetry_1
_geom_angle_site_symmetry_3
_geom_angle_publ_flag
C15 N1 C5 114.1(3) . . ?
C15 N1 C2 117.5(2) . . ?
C2 N1 C5 108.6(3) . . ?
C12 N2 H2 125.2 . . ?
C12 N2 C13 109.6(3) . . ?
C13 N2 H2 125.2 . . ?
N1 C5 H5 108.8 . . ?
N1 C5 C6 111.0(3) . . ?
N1 C5 C4 101.7(3) . . ?
C6 C5 H5 108.8 . . ?
C6 C5 C4 117.4(3) . . ?
C4 C5 H5 108.8 . . ?
C1 O1 H1 109.5 . . ?
C12 C7 C6 106.8(3) . . ?
C8 C7 C6 134.4(3) . . ?
C8 C7 C12 118.7(3) . . ?
N1 C15 H15 106.6 . . ?
N1 C15 C16 114.9(3) . . ?
N1 C15 C27 119.1(3) . . ?
C16 C15 H15 106.6 . . ?
C16 C15 C27 102.3(3) . . ?
C27 C15 H15 106.6 . . ?
C7 C6 C5 127.4(3) . . ?
C13 C6 C5 126.2(3) . . ?
C13 C6 C7 106.4(3) . . ?
N2 C12 C7 107.7(3) . . ?
N2 C12 C11 130.5(4) . . ?
C11 C12 C7 121.7(4) . . ?
N2 C13 C14 119.1(4) . . ?
C6 C13 N2 109.5(3) . . ?
C6 C13 C14 131.4(4) . . ?
C7 C8 H8 120.4 . . ?
C9 C8 C7 119.1(4) . . ?
C9 C8 H8 120.4 . . ?
C5 C4 H4A 111.3 . . ?
C5 C4 H4B 111.3 . . ?
C5 C4 C3 102.3(3) . . ?
H4A C4 H4B 109.2 . . ?
C3 C4 H4A 111.3 . . ?
C3 C4 H4B 111.3 . . ?
C16 C21 C22 108.4(4) . . ?
C20 C21 C16 120.3(6) . . ?
C20 C21 C22 131.3(5) . . ?
N1 C2 H2A 110.0 . . ?
N1 C2 C3 104.9(3) . . ?
N1 C2 C1 109.9(4) . . ?
C3 C2 H2A 110.0 . . ?
C3 C2 C1 111.8(4) . . ?
C1 C2 H2A 110.0 . . ?
C16 C17 H17 120.2 . . ?
C16 C17 C18 119.7(5) . . ?
C18 C17 H17 120.2 . . ?
C21 C16 C15 110.4(4) . . ?
C17 C16 C15 128.8(4) . . ?
C17 C16 C21 120.7(4) . . ?
C22 C27 C15 109.0(4) . . ?
C26 C27 C15 130.6(4) . . ?
C26 C27 C22 120.4(4) . . ?
C17 C18 H18 120.5 . . ?
C19 C18 C17 119.1(6) . . ?
C19 C18 H18 120.5 . . ?
C12 C11 H11 121.0 . . ?
C10 C11 C12 117.9(4) . . ?
C10 C11 H11 121.0 . . ?
C27 C22 C21 109.5(4) . . ?
C23 C22 C21 131.3(5) . . ?
C23 C22 C27 119.2(6) . . ?
C8 C9 H9 119.2 . . ?
C8 C9 C10 121.5(4) . . ?
C10 C9 H9 119.2 . . ?
C11 C10 C9 121.0(4) . . ?
C11 C10 H10 119.5 . . ?
C9 C10 H10 119.5 . . ?
C18 C19 H19 118.9 . . ?
C18 C19 C20 122.1(5) . . ?
C20 C19 H19 118.9 . . ?
C4 C3 H3A 110.7 . . ?
C4 C3 H3B 110.7 . . ?
C2 C3 C4 105.4(3) . . ?
C2 C3 H3A 110.7 . . ?
C2 C3 H3B 110.7 . . ?
H3A C3 H3B 108.8 . . ?
C13 C14 H14A 109.5 . . ?
C13 C14 H14B 109.5 . . ?
C13 C14 H14C 109.5 . . ?
H14A C14 H14B 109.5 . . ?
H14A C14 H14C 109.5 . . ?
H14B C14 H14C 109.5 . . ?
O1 C1 C2 113.8(5) . . ?
O1 C1 H1A 108.8 . . ?
O1 C1 H1B 108.8 . . ?
C2 C1 H1A 108.8 . . ?
C2 C1 H1B 108.8 . . ?
H1A C1 H1B 107.7 . . ?
C21 C20 C19 118.1(6) . . ?
C21 C20 H20 121.0 . . ?
C19 C20 H20 121.0 . . ?
C27 C26 H26 120.5 . . ?
C27 C26 C25 119.0(5) . . ?
C25 C26 H26 120.5 . . ?
C22 C23 H23 120.3 . . ?
C24 C23 C22 119.4(6) . . ?
C24 C23 H23 120.3 . . ?
C26 C25 H25 119.4 . . ?
C24 C25 C26 121.1(7) . . ?
C24 C25 H25 119.4 . . ?
C23 C24 H24 119.6 . . ?
C25 C24 C23 120.9(5) . . ?
C25 C24 H24 119.6 . . ?

loop_
_geom_bond_atom_site_label_1
_geom_bond_atom_site_label_2
_geom_bond_distance
_geom_bond_site_symmetry_2
_geom_bond_publ_flag
N1 C5 1.484(4) . ?
N1 C15 1.447(4) . ?
N1 C2 1.477(4) . ?
N2 H2 0.8600 . ?
N2 C12 1.360(5) . ?
N2 C13 1.381(5) . ?
C5 H5 0.9800 . ?
C5 C6 1.504(5) . ?
C5 C4 1.516(5) . ?
O1 H1 0.8200 . ?
O1 C1 1.377(6) . ?
C7 C6 1.445(5) . ?
C7 C12 1.412(5) . ?
C7 C8 1.386(5) . ?
C15 H15 0.9800 . ?
C15 C16 1.523(6) . ?
C15 C27 1.533(6) . ?
C6 C13 1.371(5) . ?
C12 C11 1.403(6) . ?
C13 C14 1.490(6) . ?
C8 H8 0.9300 . ?
C8 C9 1.379(6) . ?
C4 H4A 0.9700 . ?
C4 H4B 0.9700 . ?
C4 C3 1.527(6) . ?
C21 C16 1.398(6) . ?
C21 C22 1.469(8) . ?
C21 C20 1.386(8) . ?
C2 H2A 0.9800 . ?
C2 C3 1.521(6) . ?
C2 C1 1.543(7) . ?
C17 H17 0.9300 . ?
C17 C16 1.374(7) . ?
C17 C18 1.394(7) . ?
C27 C22 1.407(6) . ?
C27 C26 1.377(7) . ?
C18 H18 0.9300 . ?
C18 C19 1.382(10) . ?
C11 H11 0.9300 . ?
C11 C10 1.359(7) . ?
C22 C23 1.397(8) . ?
C9 H9 0.9300 . ?
C9 C10 1.396(7) . ?
C10 H10 0.9300 . ?
C19 H19 0.9300 . ?
C19 C20 1.391(10) . ?
C3 H3A 0.9700 . ?
C3 H3B 0.9700 . ?
C14 H14A 0.9600 . ?
C14 H14B 0.9600 . ?
C14 H14C 0.9600 . ?
C1 H1A 0.9700 . ?
C1 H1B 0.9700 . ?
C20 H20 0.9300 . ?
C26 H26 0.9300 . ?
C26 C25 1.401(7) . ?
C23 H23 0.9300 . ?
C23 C24 1.389(11) . ?
C25 H25 0.9300 . ?
C25 C24 1.349(10) . ?
C24 H24 0.9300 . ?

loop_
_geom_torsion_atom_site_label_1
_geom_torsion_atom_site_label_2
_geom_torsion_atom_site_label_3
_geom_torsion_atom_site_label_4
_geom_torsion
_geom_torsion_site_symmetry_1
_geom_torsion_site_symmetry_2
_geom_torsion_site_symmetry_3
_geom_torsion_site_symmetry_4
_geom_torsion_publ_flag
N1 C5 C6 C7 58.0(4) . . . . ?
N1 C5 C6 C13 -122.0(4) . . . . ?
N1 C5 C4 C3 41.0(4) . . . . ?
N1 C15 C16 C21 -135.8(3) . . . . ?
N1 C15 C16 C17 45.0(5) . . . . ?
N1 C15 C27 C22 133.1(3) . . . . ?
N1 C15 C27 C26 -49.6(6) . . . . ?
N1 C2 C3 C4 12.0(5) . . . . ?
N1 C2 C1 O1 179.9(4) . . . . ?
N2 C12 C11 C10 -178.5(4) . . . . ?
C5 N1 C15 C16 -154.3(3) . . . . ?
C5 N1 C15 C27 83.9(4) . . . . ?
C5 N1 C2 C3 14.4(4) . . . . ?
C5 N1 C2 C1 134.8(4) . . . . ?
C5 C6 C13 N2 -180.0(3) . . . . ?
C5 C6 C13 C14 2.4(7) . . . . ?
C5 C4 C3 C2 -33.1(4) . . . . ?
C7 C6 C13 N2 0.1(4) . . . . ?
C7 C6 C13 C14 -177.5(4) . . . . ?
C7 C12 C11 C10 0.1(6) . . . . ?
C7 C8 C9 C10 0.5(7) . . . . ?
C15 N1 C5 C6 66.1(4) . . . . ?
C15 N1 C5 C4 -168.3(3) . . . . ?
C15 N1 C2 C3 145.8(3) . . . . ?
C15 N1 C2 C1 -93.8(4) . . . . ?
C15 C27 C22 C21 -3.4(4) . . . . ?
C15 C27 C22 C23 177.0(4) . . . . ?
C15 C27 C26 C25 -177.0(4) . . . . ?
C6 C5 C4 C3 162.3(3) . . . . ?
C6 C7 C12 N2 0.4(4) . . . . ?
C6 C7 C12 C11 -178.4(3) . . . . ?
C6 C7 C8 C9 178.1(4) . . . . ?
C12 N2 C13 C6 0.2(4) . . . . ?
C12 N2 C13 C14 178.1(4) . . . . ?
C12 C7 C6 C5 179.7(3) . . . . ?
C12 C7 C6 C13 -0.3(4) . . . . ?
C12 C7 C8 C9 -1.5(6) . . . . ?
C12 C11 C10 C9 -1.2(7) . . . . ?
C13 N2 C12 C7 -0.4(4) . . . . ?
C13 N2 C12 C11 178.4(4) . . . . ?
C8 C7 C6 C5 0.1(6) . . . . ?
C8 C7 C6 C13 -180.0(4) . . . . ?
C8 C7 C12 N2 -179.9(3) . . . . ?
C8 C7 C12 C11 1.3(5) . . . . ?
C8 C9 C10 C11 1.0(7) . . . . ?
C4 C5 C6 C7 -58.4(5) . . . . ?
C4 C5 C6 C13 121.7(4) . . . . ?
C21 C22 C23 C24 -177.7(5) . . . . ?
C2 N1 C5 C6 -160.7(3) . . . . ?
C2 N1 C5 C4 -35.1(3) . . . . ?
C2 N1 C15 C16 76.9(4) . . . . ?
C2 N1 C15 C27 -44.9(5) . . . . ?
C17 C18 C19 C20 0.3(7) . . . . ?
C16 C15 C27 C22 5.2(4) . . . . ?
C16 C15 C27 C26 -177.5(4) . . . . ?
C16 C21 C22 C27 -0.1(4) . . . . ?
C16 C21 C22 C23 179.4(4) . . . . ?
C16 C21 C20 C19 -0.2(6) . . . . ?
C16 C17 C18 C19 0.5(6) . . . . ?
C27 C15 C16 C21 -5.3(4) . . . . ?
C27 C15 C16 C17 175.5(4) . . . . ?
C27 C22 C23 C24 1.8(8) . . . . ?
C27 C26 C25 C24 -0.6(9) . . . . ?
C18 C17 C16 C15 178.0(4) . . . . ?
C18 C17 C16 C21 -1.1(6) . . . . ?
C18 C19 C20 C21 -0.5(7) . . . . ?
C22 C21 C16 C15 3.6(4) . . . . ?
C22 C21 C16 C17 -177.2(3) . . . . ?
C22 C21 C20 C19 177.5(4) . . . . ?
C22 C27 C26 C25 0.0(7) . . . . ?
C22 C23 C24 C25 -2.5(10) . . . . ?
C3 C2 C1 O1 -64.0(6) . . . . ?
C1 C2 C3 C4 -107.1(5) . . . . ?
C20 C21 C16 C15 -178.3(3) . . . . ?
C20 C21 C16 C17 0.9(6) . . . . ?
C20 C21 C22 C27 -177.9(4) . . . . ?
C20 C21 C22 C23 1.6(8) . . . . ?
C26 C27 C22 C21 179.0(4) . . . . ?
C26 C27 C22 C23 -0.6(6) . . . . ?
C26 C25 C24 C23 1.9(10) . . . . ?
